data_7117984
loop_
_publ_author_name
'Amberle R. Browne'
'Nihal Deligonul'
'Bryce L. Anderson'
'Matthias Zeller'
'Allen D. Hunter'
'Thomas G. Gray'

_publ_section_title
;
 Cyclometalated (boroxinato)gold(III) complexes from arrested
 transmetalation
;
_journal_name_full Chem.Commun.
_journal_page_first 15800
_journal_paper_doi 10.1039/C5cc05200A
_journal_volume 51
_journal_year 2015
_chemical_formula_sum 'C57 H50 Au2 B4 Cl2 N2 O10'
_chemical_formula_weight 1431.06
_chemical_name_systematic
;
 ?
;
_space_group_crystal_system triclinic
_space_group_IT_number 2
_space_group_name_Hall '-P 1'
_space_group_name_H-M_alt 'P -1'
_symmetry_space_group_name_Hall '-P 1'
_symmetry_space_group_name_H-M 'P -1'
_atom_sites_solution_hydrogens geom
_atom_sites_solution_primary direct
_atom_sites_solution_secondary difmap
_audit_creation_method SHELXL-2013
_audit_update_record
;
2015-06-23 deposited with the CCDC.
2015-09-08 downloaded from the CCDC.
;
_cell_angle_alpha 73.806(2)
_cell_angle_beta 85.564(2)
_cell_angle_gamma 72.674(2)
_cell_formula_units_Z 1
_cell_length_a 8.6237(4)
_cell_length_b 11.2419(5)
_cell_length_c 14.8115(7)
_cell_measurement_reflns_used 9907
_cell_measurement_temperature 100(2)
_cell_measurement_theta_max 66.4741
_cell_measurement_theta_min 3.1070
_cell_volume 1316.36(11)
_computing_cell_refinement 'SAINT V8.34A (Bruker, 2014)'
_computing_data_collection 'Apex2 v2014.1-0 (Bruker, 2014)'
_computing_data_reduction 'SAINT V8.34A (Bruker, 2014)'
_computing_structure_refinement
;  
SHELXL-2013 (Sheldrick, 2013), 
SHELXLE Rev645 (H\"ubschle et al., 2011)
;
_computing_structure_solution 'SHELXS-97 (Sheldrick, 2008)'
_diffrn_ambient_temperature 100(2)
_diffrn_measured_fraction_theta_full 0.960
_diffrn_measured_fraction_theta_max 0.981
_diffrn_measurement_device_type 'Bruker AXS Prospector CCD diffractometer'
_diffrn_measurement_method 'omega and phi scans'
_diffrn_radiation_monochromator 'laterally graded multilayer (Goebel) mirror'
_diffrn_radiation_type CuK\a
_diffrn_radiation_wavelength 1.54178
_diffrn_reflns_av_R_equivalents 0.0328
_diffrn_reflns_av_unetI/netI 0.0260
_diffrn_reflns_laue_measured_fraction_full 0.960
_diffrn_reflns_laue_measured_fraction_max 0.981
_diffrn_reflns_limit_h_max 10
_diffrn_reflns_limit_h_min -10
_diffrn_reflns_limit_k_max 13
_diffrn_reflns_limit_k_min -13
_diffrn_reflns_limit_l_max 17
_diffrn_reflns_limit_l_min -17
_diffrn_reflns_number 20434
_diffrn_reflns_point_group_measured_fraction_full 0.960
_diffrn_reflns_point_group_measured_fraction_max 0.981
_diffrn_reflns_theta_full 67.679
_diffrn_reflns_theta_max 66.777
_diffrn_reflns_theta_min 3.107
_diffrn_source 'I-mu-S microsource X-ray tube'
_exptl_absorpt_coefficient_mu 11.774
_exptl_absorpt_correction_T_max 0.7529
_exptl_absorpt_correction_T_min 0.5751
_exptl_absorpt_correction_type multi-scan
_exptl_absorpt_process_details 'Apex2 v2014.1-0 (Bruker, 2014)'
_exptl_crystal_colour colourless
_exptl_crystal_density_diffrn 1.805
_exptl_crystal_description rod
_exptl_crystal_F_000 698
_exptl_crystal_size_max 0.070
_exptl_crystal_size_mid 0.040
_exptl_crystal_size_min 0.040
_refine_diff_density_max 1.029
_refine_diff_density_min -0.833
_refine_diff_density_rms 0.091
_refine_ls_extinction_coef .
_refine_ls_extinction_method none
_refine_ls_goodness_of_fit_ref 1.053
_refine_ls_hydrogen_treatment constr
_refine_ls_matrix_type full
_refine_ls_number_parameters 364
_refine_ls_number_reflns 4577
_refine_ls_number_restraints 0
_refine_ls_restrained_S_all 1.053
_refine_ls_R_factor_all 0.0244
_refine_ls_R_factor_gt 0.0205
_refine_ls_shift/su_max 0.000
_refine_ls_shift/su_mean 0.000
_refine_ls_structure_factor_coef Fsqd
_refine_ls_weighting_details 'w=1/[\s^2^(Fo^2^)+(0.0194P)^2^+2.0845P] where P=(Fo^2^+2Fc^2^)/3'
_refine_ls_weighting_scheme calc
_refine_ls_wR_factor_gt 0.0480
_refine_ls_wR_factor_ref 0.0503
_reflns_Friedel_coverage 0.000
_reflns_friedel_fraction_full .
_reflns_friedel_fraction_max .
_reflns_number_gt 4156
_reflns_number_total 4577
_reflns_threshold_expression 'I > 2\s(I)'
_cod_data_source_file c5cc05200a2.cif
_cod_data_source_block Prosp14mz012_0m
_cod_database_code 7117984
_shelx_space_group_comment
;
The symmetry employed for this shelxl refinement is uniquely defined
by the following loop, which should always be used as a source of
symmetry information in preference to the above space-group names.
They are only intended as comments.
;
_shelx_estimated_absorpt_t_min 0.493
_shelx_estimated_absorpt_t_max 0.650
_shelxl_version_number 2013-4

loop_
_space_group_symop_operation_xyz
'x, y, z'
'-x, -y, -z'

loop_
_atom_site_label
_atom_site_type_symbol
_atom_site_fract_x
_atom_site_fract_y
_atom_site_fract_z
_atom_site_U_iso_or_equiv
_atom_site_adp_type
_atom_site_occupancy
_atom_site_site_symmetry_order
_atom_site_calc_flag
_atom_site_refinement_flags_posn
_atom_site_refinement_flags_adp
_atom_site_refinement_flags_occupancy
_atom_site_disorder_assembly
_atom_site_disorder_group
C1 C 0.2043(4) 0.3187(3) -0.2521(2) 0.0209(7) Uani 1 1 d . . . . .
C2 C 0.2828(4) 0.3946(3) -0.2242(2) 0.0247(7) Uani 1 1 d . . . . .
H2 H 0.3268 0.3667 -0.1624 0.030 Uiso 1 1 calc R U . . .
C3 C 0.2986(4) 0.5092(3) -0.2839(2) 0.0245(7) Uani 1 1 d . . . . .
H3 H 0.3521 0.5591 -0.2625 0.029 Uiso 1 1 calc R U . . .
C4 C 0.2367(4) 0.5518(3) -0.3749(2) 0.0228(7) Uani 1 1 d . . . . .
C5 C 0.1583(5) 0.4772(4) -0.4041(2) 0.0304(8) Uani 1 1 d . . . . .
H5 H 0.1151 0.5051 -0.4660 0.037 Uiso 1 1 calc R U . . .
C6 C 0.1425(4) 0.3631(3) -0.3439(2) 0.0292(8) Uani 1 1 d . . . . .
H6 H 0.0885 0.3136 -0.3653 0.035 Uiso 1 1 calc R U . . .
C7 C 0.2481(4) 0.6757(4) -0.4406(2) 0.0293(8) Uani 1 1 d . . . . .
C8 C 0.3366(5) 0.7541(4) -0.4094(3) 0.0328(8) Uani 1 1 d . . . . .
H8A H 0.3440 0.8276 -0.4621 0.049 Uiso 1 1 calc R U . . .
H8B H 0.4461 0.6998 -0.3880 0.049 Uiso 1 1 calc R U . . .
H8C H 0.2773 0.7860 -0.3577 0.049 Uiso 1 1 calc R U . . .
C9 C 0.0281(4) -0.0723(3) -0.2342(2) 0.0215(7) Uani 1 1 d . . . . .
C10 C -0.0213(4) -0.0090(3) -0.3273(2) 0.0234(7) Uani 1 1 d . . . . .
H10 H -0.0052 0.0732 -0.3558 0.028 Uiso 1 1 calc R U . . .
C11 C -0.0938(4) -0.0642(3) -0.3792(2) 0.0255(7) Uani 1 1 d . . . . .
H11 H -0.1252 -0.0201 -0.4426 0.031 Uiso 1 1 calc R U . . .
C12 C -0.1204(4) -0.1843(3) -0.3382(2) 0.0244(7) Uani 1 1 d . . . . .
C13 C -0.0700(4) -0.2489(3) -0.2458(3) 0.0281(8) Uani 1 1 d . . . . .
H13 H -0.0860 -0.3312 -0.2172 0.034 Uiso 1 1 calc R U . . .
C14 C 0.0030(4) -0.1935(3) -0.1958(2) 0.0266(7) Uani 1 1 d . . . . .
H14 H 0.0374 -0.2392 -0.1330 0.032 Uiso 1 1 calc R U . . .
C15 C -0.2095(4) -0.2431(4) -0.3880(3) 0.0301(8) Uani 1 1 d . . . . .
C16 C -0.2675(5) -0.1710(5) -0.4872(3) 0.0435(10) Uani 1 1 d . . . . .
H16A H -0.1748 -0.1565 -0.5267 0.065 Uiso 1 1 calc R U . . .
H16B H -0.3463 -0.0876 -0.4874 0.065 Uiso 1 1 calc R U . . .
H16C H -0.3192 -0.2222 -0.5120 0.065 Uiso 1 1 calc R U . . .
C17 C 0.2043(4) -0.2581(3) 0.1081(2) 0.0274(8) Uani 1 1 d . . . . .
H17 H 0.1606 -0.2574 0.0509 0.033 Uiso 1 1 calc R U . . .
C18 C 0.2121(5) -0.3603(3) 0.1861(3) 0.0321(8) Uani 1 1 d . . . . .
H18 H 0.1768 -0.4313 0.1825 0.038 Uiso 1 1 calc R U . . .
C19 C 0.2715(4) -0.3594(3) 0.2699(3) 0.0313(8) Uani 1 1 d . . . . .
H19 H 0.2746 -0.4285 0.3247 0.038 Uiso 1 1 calc R U . . .
C20 C 0.3267(4) -0.2563(3) 0.2733(2) 0.0293(8) Uani 1 1 d . . . . .
H20 H 0.3673 -0.2542 0.3305 0.035 Uiso 1 1 calc R U . . .
C21 C 0.3217(4) -0.1567(3) 0.1923(2) 0.0245(7) Uani 1 1 d . . . . .
C22 C 0.3781(4) -0.0434(3) 0.1834(2) 0.0231(7) Uani 1 1 d . . . . .
C23 C 0.4556(4) -0.0228(3) 0.2544(2) 0.0272(7) Uani 1 1 d . . . . .
H23 H 0.4742 -0.0842 0.3142 0.033 Uiso 1 1 calc R U . . .
C24 C 0.5052(4) 0.0874(4) 0.2373(2) 0.0286(8) Uani 1 1 d . . . . .
H24 H 0.5585 0.1009 0.2857 0.034 Uiso 1 1 calc R U . . .
C25 C 0.4786(4) 0.1794(3) 0.1501(3) 0.0272(8) Uani 1 1 d . . . . .
C26 C 0.4037(4) 0.1575(3) 0.0793(2) 0.0227(7) Uani 1 1 d . . . . .
H26 H 0.3871 0.2182 0.0191 0.027 Uiso 1 1 calc R U . . .
C27 C 0.3531(4) 0.0482(3) 0.0956(2) 0.0200(7) Uani 1 1 d . . . . .
C28 C 0.5328(5) 0.3001(4) 0.1339(3) 0.0344(8) Uani 1 1 d . . . . .
H28A H 0.5258 0.3450 0.0667 0.052 Uiso 1 1 calc R U . . .
H28B H 0.6454 0.2759 0.1555 0.052 Uiso 1 1 calc R U . . .
H28C H 0.4624 0.3575 0.1690 0.052 Uiso 1 1 calc R U . . .
B1 B 0.1883(4) 0.1880(4) -0.1825(3) 0.0213(8) Uani 1 1 d . . . . .
B2 B 0.1010(4) -0.0077(4) -0.1722(3) 0.0218(8) Uani 1 1 d . . . . .
N1 N 0.2582(3) -0.1587(3) 0.11200(19) 0.0222(6) Uani 1 1 d . . . . .
O1 O 0.2358(3) 0.1633(2) -0.09327(15) 0.0224(5) Uani 1 1 d . . . . .
O2 O 0.1249(3) 0.1118(2) -0.21870(15) 0.0220(5) Uani 1 1 d . . . . .
O3 O 0.1322(3) -0.0678(2) -0.08186(16) 0.0234(5) Uani 1 1 d . . . . .
O4 O 0.1836(4) 0.7155(3) -0.51856(18) 0.0437(7) Uani 1 1 d . . . . .
O5 O -0.2393(3) -0.3437(3) -0.3492(2) 0.0422(7) Uani 1 1 d . . . . .
Au1 Au 0.24248(2) -0.00031(2) 0.00301(2) 0.01848(6) Uani 1 1 d . . . . .
C29 C 0.0599(11) 0.4331(10) -0.0332(7) 0.052(2) Uani 0.5 1 d . . P A -1
H29A H 0.0927 0.3403 0.0015 0.063 Uiso 0.5 1 calc R U P A -1
H29B H 0.0626 0.4386 -0.1011 0.063 Uiso 0.5 1 calc R U P A -1
Cl1 Cl 0.2007(7) 0.5034(5) -0.0103(4) 0.0638(14) Uani 0.5 1 d . . P A -1
Cl2 Cl -0.1387(6) 0.5026(6) -0.0028(4) 0.0597(15) Uani 0.5 1 d . . P A -1

loop_
_atom_site_aniso_label
_atom_site_aniso_U_11
_atom_site_aniso_U_22
_atom_site_aniso_U_33
_atom_site_aniso_U_23
_atom_site_aniso_U_13
_atom_site_aniso_U_12
C1 0.0205(16) 0.0196(17) 0.0229(16) -0.0078(13) 0.0048(13) -0.0056(13)
C2 0.0308(18) 0.0203(18) 0.0224(17) -0.0023(14) -0.0032(14) -0.0091(14)
C3 0.0298(18) 0.0199(17) 0.0264(17) -0.0051(14) -0.0027(14) -0.0111(14)
C4 0.0233(17) 0.0219(17) 0.0229(16) -0.0045(13) 0.0033(13) -0.0082(13)
C5 0.042(2) 0.032(2) 0.0194(17) -0.0019(15) -0.0028(15) -0.0186(17)
C6 0.039(2) 0.0280(19) 0.0260(18) -0.0057(15) -0.0005(15) -0.0185(16)
C7 0.035(2) 0.0279(19) 0.0263(19) -0.0059(15) 0.0053(15) -0.0129(15)
C8 0.036(2) 0.0242(19) 0.036(2) 0.0041(15) -0.0031(16) -0.0163(16)
C9 0.0193(16) 0.0184(17) 0.0262(17) -0.0075(13) 0.0073(13) -0.0049(13)
C10 0.0245(17) 0.0205(17) 0.0267(17) -0.0049(14) 0.0088(14) -0.0121(13)
C11 0.0245(17) 0.0302(19) 0.0218(16) -0.0059(14) 0.0049(13) -0.0099(14)
C12 0.0195(16) 0.0239(18) 0.0341(18) -0.0137(15) 0.0078(14) -0.0087(13)
C13 0.0322(19) 0.0133(17) 0.038(2) -0.0036(14) 0.0000(15) -0.0082(14)
C14 0.0302(18) 0.0194(18) 0.0287(18) -0.0037(14) -0.0009(14) -0.0074(14)
C15 0.0224(18) 0.030(2) 0.040(2) -0.0157(17) 0.0046(15) -0.0073(15)
C16 0.050(3) 0.062(3) 0.035(2) -0.017(2) 0.0078(19) -0.039(2)
C17 0.0321(19) 0.0216(18) 0.0298(18) -0.0078(15) 0.0061(15) -0.0100(14)
C18 0.038(2) 0.0196(18) 0.037(2) -0.0063(15) 0.0092(17) -0.0094(15)
C19 0.035(2) 0.0238(19) 0.0298(19) -0.0023(15) 0.0072(16) -0.0070(15)
C20 0.0323(19) 0.0253(19) 0.0247(17) -0.0009(15) 0.0049(15) -0.0066(15)
C21 0.0205(17) 0.0221(18) 0.0291(18) -0.0090(14) 0.0095(14) -0.0037(13)
C22 0.0190(16) 0.0234(18) 0.0249(17) -0.0051(14) 0.0072(13) -0.0063(13)
C23 0.0234(17) 0.0283(19) 0.0261(17) -0.0052(14) 0.0030(14) -0.0042(14)
C24 0.0218(17) 0.037(2) 0.0293(18) -0.0141(16) 0.0013(14) -0.0071(15)
C25 0.0192(17) 0.0292(19) 0.0347(19) -0.0096(15) 0.0059(14) -0.0094(14)
C26 0.0224(17) 0.0206(17) 0.0257(17) -0.0070(13) 0.0037(13) -0.0071(13)
C27 0.0150(15) 0.0204(17) 0.0216(16) -0.0045(13) 0.0024(12) -0.0022(12)
C28 0.032(2) 0.034(2) 0.043(2) -0.0131(17) -0.0032(17) -0.0144(16)
B1 0.0173(18) 0.0171(19) 0.029(2) -0.0080(15) 0.0064(15) -0.0040(14)
B2 0.0180(18) 0.0189(19) 0.0270(19) -0.0055(15) 0.0069(15) -0.0052(14)
N1 0.0235(14) 0.0172(14) 0.0247(14) -0.0064(11) 0.0065(11) -0.0050(11)
O1 0.0289(12) 0.0171(11) 0.0227(12) -0.0034(9) 0.0029(9) -0.0112(9)
O2 0.0265(12) 0.0192(12) 0.0218(11) -0.0040(9) 0.0012(9) -0.0103(9)
O3 0.0298(13) 0.0182(12) 0.0261(12) -0.0066(9) 0.0042(10) -0.0130(10)
O4 0.072(2) 0.0378(16) 0.0234(14) 0.0040(12) -0.0074(13) -0.0275(15)
O5 0.0434(16) 0.0246(15) 0.0627(19) -0.0087(13) -0.0112(14) -0.0160(12)
Au1 0.02117(8) 0.01374(8) 0.02034(8) -0.00337(5) 0.00372(5) -0.00677(5)
C29 0.050(5) 0.049(6) 0.068(6) -0.032(5) 0.013(5) -0.017(4)
Cl1 0.094(4) 0.0293(15) 0.072(3) -0.0176(19) -0.034(3) -0.011(2)
Cl2 0.076(3) 0.0364(19) 0.0462(15) -0.0056(12) 0.013(2) 0.007(2)

loop_
_atom_type_symbol
_atom_type_description
_atom_type_scat_dispersion_real
_atom_type_scat_dispersion_imag
_atom_type_scat_source
C C 0.0181 0.0091 'International Tables Vol C Tables 4.2.6.8 and 6.1.1.4'
H H 0.0000 0.0000 'International Tables Vol C Tables 4.2.6.8 and 6.1.1.4'
B B 0.0090 0.0039 'International Tables Vol C Tables 4.2.6.8 and 6.1.1.4'
N N 0.0311 0.0180 'International Tables Vol C Tables 4.2.6.8 and 6.1.1.4'
O O 0.0492 0.0322 'International Tables Vol C Tables 4.2.6.8 and 6.1.1.4'
Au Au -4.4197 7.2980 'International Tables Vol C Tables 4.2.6.8 and 6.1.1.4'
Cl Cl 0.3639 0.7018 'International Tables Vol C Tables 4.2.6.8 and 6.1.1.4'

loop_
_geom_angle_atom_site_label_1
_geom_angle_atom_site_label_2
_geom_angle_atom_site_label_3
_geom_angle
_geom_angle_site_symmetry_1
_geom_angle_site_symmetry_3
C2 C1 C6 117.0(3) . .
C2 C1 B1 120.8(3) . .
C6 C1 B1 122.1(3) . .
C3 C2 C1 121.9(3) . .
C3 C2 H2 119.1 . .
C1 C2 H2 119.1 . .
C2 C3 C4 120.3(3) . .
C2 C3 H3 119.8 . .
C4 C3 H3 119.8 . .
C3 C4 C5 118.6(3) . .
C3 C4 C7 122.1(3) . .
C5 C4 C7 119.3(3) . .
C6 C5 C4 120.7(3) . .
C6 C5 H5 119.7 . .
C4 C5 H5 119.7 . .
C5 C6 C1 121.4(3) . .
C5 C6 H6 119.3 . .
C1 C6 H6 119.3 . .
O4 C7 C4 121.0(3) . .
O4 C7 C8 120.1(3) . .
C4 C7 C8 119.0(3) . .
C7 C8 H8A 109.5 . .
C7 C8 H8B 109.5 . .
H8A C8 H8B 109.5 . .
C7 C8 H8C 109.5 . .
H8A C8 H8C 109.5 . .
H8B C8 H8C 109.5 . .
C14 C9 C10 117.2(3) . .
C14 C9 B2 120.7(3) . .
C10 C9 B2 122.0(3) . .
C11 C10 C9 121.2(3) . .
C11 C10 H10 119.4 . .
C9 C10 H10 119.4 . .
C10 C11 C12 120.2(3) . .
C10 C11 H11 119.9 . .
C12 C11 H11 119.9 . .
C13 C12 C11 119.0(3) . .
C13 C12 C15 118.5(3) . .
C11 C12 C15 122.4(3) . .
C14 C13 C12 120.0(3) . .
C14 C13 H13 120.0 . .
C12 C13 H13 120.0 . .
C13 C14 C9 122.3(3) . .
C13 C14 H14 118.9 . .
C9 C14 H14 118.9 . .
O5 C15 C12 121.3(4) . .
O5 C15 C16 120.5(3) . .
C12 C15 C16 118.2(3) . .
C15 C16 H16A 109.5 . .
C15 C16 H16B 109.5 . .
H16A C16 H16B 109.5 . .
C15 C16 H16C 109.5 . .
H16A C16 H16C 109.5 . .
H16B C16 H16C 109.5 . .
N1 C17 C18 120.5(3) . .
N1 C17 H17 119.7 . .
C18 C17 H17 119.7 . .
C17 C18 C19 119.6(3) . .
C17 C18 H18 120.2 . .
C19 C18 H18 120.2 . .
C18 C19 C20 119.4(3) . .
C18 C19 H19 120.3 . .
C20 C19 H19 120.3 . .
C21 C20 C19 119.3(3) . .
C21 C20 H20 120.4 . .
C19 C20 H20 120.4 . .
N1 C21 C20 119.7(3) . .
N1 C21 C22 114.1(3) . .
C20 C21 C22 126.2(3) . .
C23 C22 C27 119.0(3) . .
C23 C22 C21 124.9(3) . .
C27 C22 C21 116.1(3) . .
C24 C23 C22 119.7(3) . .
C24 C23 H23 120.2 . .
C22 C23 H23 120.2 . .
C23 C24 C25 121.3(3) . .
C23 C24 H24 119.4 . .
C25 C24 H24 119.4 . .
C26 C25 C24 118.9(3) . .
C26 C25 C28 121.1(3) . .
C24 C25 C28 120.0(3) . .
C27 C26 C25 120.4(3) . .
C27 C26 H26 119.8 . .
C25 C26 H26 119.8 . .
C26 C27 C22 120.8(3) . .
C26 C27 Au1 126.3(2) . .
C22 C27 Au1 112.9(2) . .
C25 C28 H28A 109.5 . .
C25 C28 H28B 109.5 . .
H28A C28 H28B 109.5 . .
C25 C28 H28C 109.5 . .
H28A C28 H28C 109.5 . .
H28B C28 H28C 109.5 . .
O1 B1 O2 126.5(3) . .
O1 B1 C1 116.4(3) . .
O2 B1 C1 117.1(3) . .
O3 B2 O2 125.3(3) . .
O3 B2 C9 119.1(3) . .
O2 B2 C9 115.6(3) . .
C17 N1 C21 121.3(3) . .
C17 N1 Au1 123.5(2) . .
C21 N1 Au1 115.2(2) . .
B1 O1 Au1 123.2(2) . .
B1 O2 B2 127.9(3) . .
B2 O3 Au1 122.5(2) . .
O1 Au1 C27 91.74(11) . .
O1 Au1 N1 173.33(10) . .
C27 Au1 N1 81.68(12) . .
O1 Au1 O3 94.08(9) . .
C27 Au1 O3 174.16(11) . .
N1 Au1 O3 92.52(10) . .
Cl1 C29 Cl2 114.7(6) . .
Cl1 C29 H29A 108.6 . .
Cl2 C29 H29A 108.6 . .
Cl1 C29 H29B 108.6 . .
Cl2 C29 H29B 108.6 . .
H29A C29 H29B 107.6 . .

loop_
_geom_bond_atom_site_label_1
_geom_bond_atom_site_label_2
_geom_bond_distance
_geom_bond_site_symmetry_2
C1 C2 1.393(5) .
C1 C6 1.399(5) .
C1 B1 1.580(5) .
C2 C3 1.382(5) .
C2 H2 0.9500 .
C3 C4 1.389(5) .
C3 H3 0.9500 .
C4 C5 1.389(5) .
C4 C7 1.486(5) .
C5 C6 1.381(5) .
C5 H5 0.9500 .
C6 H6 0.9500 .
C7 O4 1.227(5) .
C7 C8 1.502(5) .
C8 H8A 0.9800 .
C8 H8B 0.9800 .
C8 H8C 0.9800 .
C9 C14 1.396(5) .
C9 C10 1.398(5) .
C9 B2 1.581(5) .
C10 C11 1.391(5) .
C10 H10 0.9500 .
C11 C12 1.396(5) .
C11 H11 0.9500 .
C12 C13 1.393(5) .
C12 C15 1.494(5) .
C13 C14 1.377(5) .
C13 H13 0.9500 .
C14 H14 0.9500 .
C15 O5 1.210(5) .
C15 C16 1.508(6) .
C16 H16A 0.9800 .
C16 H16B 0.9800 .
C16 H16C 0.9800 .
C17 N1 1.348(4) .
C17 C18 1.373(5) .
C17 H17 0.9500 .
C18 C19 1.383(5) .
C18 H18 0.9500 .
C19 C20 1.391(5) .
C19 H19 0.9500 .
C20 C21 1.387(5) .
C20 H20 0.9500 .
C21 N1 1.357(5) .
C21 C22 1.463(5) .
C22 C23 1.394(5) .
C22 C27 1.401(5) .
C23 C24 1.381(5) .
C23 H23 0.9500 .
C24 C25 1.396(5) .
C24 H24 0.9500 .
C25 C26 1.388(5) .
C25 C28 1.515(5) .
C26 C27 1.377(5) .
C26 H26 0.9500 .
C27 Au1 2.004(3) .
C28 H28A 0.9800 .
C28 H28B 0.9800 .
C28 H28C 0.9800 .
B1 O1 1.343(5) .
B1 O2 1.379(4) .
B2 O3 1.327(5) .
B2 O2 1.396(4) .
N1 Au1 2.020(3) .
O1 Au1 1.976(2) .
O3 Au1 2.051(2) .
C29 Cl1 1.731(10) .
C29 Cl2 1.739(10) .
C29 H29A 0.9900 .
C29 H29B 0.9900 .

loop_
_geom_torsion_atom_site_label_1
_geom_torsion_atom_site_label_2
_geom_torsion_atom_site_label_3
_geom_torsion_atom_site_label_4
_geom_torsion
_geom_torsion_site_symmetry_1
_geom_torsion_site_symmetry_2
_geom_torsion_site_symmetry_3
_geom_torsion_site_symmetry_4
C6 C1 C2 C3 0.5(5) . . . .
B1 C1 C2 C3 179.9(3) . . . .
C1 C2 C3 C4 -0.5(5) . . . .
C2 C3 C4 C5 0.3(5) . . . .
C2 C3 C4 C7 178.8(3) . . . .
C3 C4 C5 C6 -0.1(5) . . . .
C7 C4 C5 C6 -178.6(3) . . . .
C4 C5 C6 C1 0.0(6) . . . .
C2 C1 C6 C5 -0.2(5) . . . .
B1 C1 C6 C5 -179.7(3) . . . .
C3 C4 C7 O4 -175.3(3) . . . .
C5 C4 C7 O4 3.1(5) . . . .
C3 C4 C7 C8 3.1(5) . . . .
C5 C4 C7 C8 -178.5(3) . . . .
C14 C9 C10 C11 0.5(5) . . . .
B2 C9 C10 C11 -176.3(3) . . . .
C9 C10 C11 C12 0.8(5) . . . .
C10 C11 C12 C13 -1.5(5) . . . .
C10 C11 C12 C15 175.0(3) . . . .
C11 C12 C13 C14 0.8(5) . . . .
C15 C12 C13 C14 -175.8(3) . . . .
C12 C13 C14 C9 0.5(5) . . . .
C10 C9 C14 C13 -1.2(5) . . . .
B2 C9 C14 C13 175.7(3) . . . .
C13 C12 C15 O5 0.9(5) . . . .
C11 C12 C15 O5 -175.7(3) . . . .
C13 C12 C15 C16 178.4(3) . . . .
C11 C12 C15 C16 1.9(5) . . . .
N1 C17 C18 C19 1.8(5) . . . .
C17 C18 C19 C20 -1.7(5) . . . .
C18 C19 C20 C21 -0.3(5) . . . .
C19 C20 C21 N1 2.3(5) . . . .
C19 C20 C21 C22 -178.5(3) . . . .
N1 C21 C22 C23 -176.4(3) . . . .
C20 C21 C22 C23 4.4(5) . . . .
N1 C21 C22 C27 2.4(4) . . . .
C20 C21 C22 C27 -176.8(3) . . . .
C27 C22 C23 C24 0.4(5) . . . .
C21 C22 C23 C24 179.2(3) . . . .
C22 C23 C24 C25 0.3(5) . . . .
C23 C24 C25 C26 -1.3(5) . . . .
C23 C24 C25 C28 179.3(3) . . . .
C24 C25 C26 C27 1.5(5) . . . .
C28 C25 C26 C27 -179.1(3) . . . .
C25 C26 C27 C22 -0.8(5) . . . .
C25 C26 C27 Au1 179.8(2) . . . .
C23 C22 C27 C26 -0.2(5) . . . .
C21 C22 C27 C26 -179.1(3) . . . .
C23 C22 C27 Au1 179.3(2) . . . .
C21 C22 C27 Au1 0.4(4) . . . .
C2 C1 B1 O1 7.9(4) . . . .
C6 C1 B1 O1 -172.7(3) . . . .
C2 C1 B1 O2 -173.1(3) . . . .
C6 C1 B1 O2 6.4(5) . . . .
C14 C9 B2 O3 -2.7(5) . . . .
C10 C9 B2 O3 174.0(3) . . . .
C14 C9 B2 O2 178.3(3) . . . .
C10 C9 B2 O2 -4.9(4) . . . .
C18 C17 N1 C21 0.2(5) . . . .
C18 C17 N1 Au1 -177.1(3) . . . .
C20 C21 N1 C17 -2.3(5) . . . .
C22 C21 N1 C17 178.5(3) . . . .
C20 C21 N1 Au1 175.2(2) . . . .
C22 C21 N1 Au1 -4.1(3) . . . .
O2 B1 O1 Au1 6.0(5) . . . .
C1 B1 O1 Au1 -175.04(19) . . . .
O1 B1 O2 B2 -2.1(5) . . . .
C1 B1 O2 B2 178.9(3) . . . .
O3 B2 O2 B1 2.2(5) . . . .
C9 B2 O2 B1 -179.0(3) . . . .
O2 B2 O3 Au1 -5.9(4) . . . .
C9 B2 O3 Au1 175.3(2) . . . .
